data_1521812
loop_
_publ_author_name
'Rama Rao, M.V.'
'Sathe, V.G.'
'Sornadurai, D.'
'Panigrahi, B.'
'Shripathi, T.'

_publ_section_title
;
 Metal to insulator transition in Sr2 Ru1-x Irx O4
;
_journal_name_full 'Journal of Physics and Chemistry of Solids'
_journal_page_first 1989
_journal_page_last 1999
_journal_volume 61
_journal_year 2000
_chemical_formula_sum 'Ir O4 Sr2'
_chemical_name_systematic 'Sr2 (Ir O4)'
_space_group_IT_number 142
_symmetry_space_group_name_Hall '-I 4bd 2c'
_symmetry_space_group_name_H-M 'I 41/a c d :2'
_cell_angle_alpha 90
_cell_angle_beta 90
_cell_angle_gamma 90
_cell_formula_units_Z 8
_cell_length_a 5.493
_cell_length_b 5.493
_cell_length_c 25.77699
_cell_volume 777.770
_citation_journal_id_ASTM JPCSAW
_cod_data_source_file RamaRao_JPCSAW_2000_1630.cif
_cod_data_source_block Ir1O4Sr2
_cod_original_cell_volume 777.7704
_cod_original_formula_sum 'Ir1 O4 Sr2'
_cod_database_code 1521812

loop_
_symmetry_equiv_pos_as_xyz
x,y,z
-y+1/4,x+3/4,z+1/4
-x+1/2,-y,z+1/2
y+1/4,-x+1/4,z+3/4
x,-y,-z+1/2
y+1/4,x+3/4,-z+3/4
-x+1/2,y,-z
-y+1/4,-x+1/4,-z+1/4
-x,-y,-z
y-1/4,-x-3/4,-z-1/4
x-1/2,y,-z-1/2
-y-1/4,x-1/4,-z-3/4
-x,y,z-1/2
-y-1/4,-x-3/4,z-3/4
x-1/2,-y,z
y-1/4,x-1/4,z-1/4
x+1/2,y+1/2,z+1/2
-y+3/4,x+5/4,z+3/4
-x+1,-y+1/2,z+1
y+3/4,-x+3/4,z+5/4
x+1/2,-y+1/2,-z+1
y+3/4,x+5/4,-z+5/4
-x+1,y+1/2,-z+1/2
-y+3/4,-x+3/4,-z+3/4
-x+1/2,-y+1/2,-z+1/2
y+1/4,-x-1/4,-z+1/4
x,y+1/2,-z
-y+1/4,x+1/4,-z-1/4
-x+1/2,y+1/2,z
-y+1/4,-x-1/4,z-1/4
x,-y+1/2,z+1/2
y+1/4,x+1/4,z+1/4

loop_
_atom_site_label
_atom_site_type_symbol
_atom_site_fract_x
_atom_site_fract_y
_atom_site_fract_z
_atom_site_occupancy
_atom_site_U_iso_or_equiv
O2 O-2 0 0.25 0.95955 1 0.0
O1 O-2 0.19372 0.44372 0.125 1 0.0
Ir1 Ir+4 0 0.25 0.375 1 0.0
Sr1 Sr+2 0 0.25 0.05072 1 0.0
